data_4084842
loop_
_publ_author_name
'Fern\'andez-Rodr\?\'iguez, Mar\?\'ia-Jos\'e'
'Mart\?\'inez-Viviente, Elo\?\'isa'
'Vicente, Jos\'e'
'Jones, Peter G.'

_publ_section_title
;
 Mono- and Dipalladated Derivatives of 2,5-Distyrylbenzene. Reactivity
 toward XyNC and Alkynes. Synthesis of Complexes with Indacenediide
 Ligands
;
_journal_issue 11
_journal_name_full Organometallics
_journal_page_first 2240
_journal_paper_doi 10.1021/om5010034
_journal_volume 34
_journal_year 2015
_chemical_formula_sum 'C42 H32 Br F3 N2 O3 Pd S'
_chemical_formula_weight 888.07
_chemical_name_systematic
;
 ?
;
_space_group_IT_number 14
_symmetry_cell_setting monoclinic
_symmetry_space_group_name_Hall '-P 2ybc'
_symmetry_space_group_name_H-M 'P 1 21/c 1'
_atom_sites_solution_hydrogens geom
_atom_sites_solution_primary direct
_atom_sites_solution_secondary difmap
_audit_creation_method SHELXL-97
_cell_angle_alpha 90.00
_cell_angle_beta 108.439(3)
_cell_angle_gamma 90.00
_cell_formula_units_Z 4
_cell_length_a 14.0869(3)
_cell_length_b 14.8008(2)
_cell_length_c 18.4244(3)
_cell_measurement_reflns_used 89830
_cell_measurement_temperature 100(2)
_cell_measurement_theta_max 30.8331
_cell_measurement_theta_min 2.1873
_cell_volume 3644.22(13)
_computing_cell_refinement
;
CrysAlisPro, Oxford Diffraction Ltd.,
Version 1.171.34.40 (release 27-08-2010 CrysAlis171 .NET)
(compiled Aug 27 2010,11:50:40)
;
_computing_data_collection
;
CrysAlisPro, Oxford Diffraction Ltd.,
Version 1.171.34.40 (release 27-08-2010 CrysAlis171 .NET)
(compiled Aug 27 2010,11:50:40)
;
_computing_data_reduction
;
CrysAlisPro, Oxford Diffraction Ltd.,
Version 1.171.34.40 (release 27-08-2010 CrysAlis171 .NET)
(compiled Aug 27 2010,11:50:40)
;
_computing_molecular_graphics 'Siemens XP'
_computing_publication_material SHELXL-97
_computing_structure_refinement 'SHELXL-97 (Sheldrick, 1997)'
_computing_structure_solution 'SHELXS-97 (Sheldrick, 1990)'
_diffrn_ambient_temperature 100(2)
_diffrn_detector_area_resol_mean 16.1419
_diffrn_measured_fraction_theta_full 0.995
_diffrn_measured_fraction_theta_max 0.995
_diffrn_measurement_device_type 'Oxford Diffraction Xcalibur, Eos'
_diffrn_measurement_method \w-scan
_diffrn_radiation_monochromator graphite
_diffrn_radiation_source 'Enhance (Mo) X-ray Source'
_diffrn_radiation_type MoK\a
_diffrn_radiation_wavelength 0.71073
_diffrn_reflns_av_R_equivalents 0.0346
_diffrn_reflns_av_sigmaI/netI 0.0131
_diffrn_reflns_limit_h_max 19
_diffrn_reflns_limit_h_min -19
_diffrn_reflns_limit_k_max 20
_diffrn_reflns_limit_k_min -20
_diffrn_reflns_limit_l_max 25
_diffrn_reflns_limit_l_min -25
_diffrn_reflns_number 227869
_diffrn_reflns_theta_full 30.03
_diffrn_reflns_theta_max 30.03
_diffrn_reflns_theta_min 2.33
_exptl_absorpt_coefficient_mu 1.722
_exptl_absorpt_correction_T_max 1.00000
_exptl_absorpt_correction_T_min 0.89028
_exptl_absorpt_correction_type multi-scan
_exptl_absorpt_process_details
;
CrysAlisPro, Oxford Diffraction Ltd.,
Version 1.171.34.40 (release 27-08-2010 CrysAlis171 .NET)
(compiled Aug 27 2010,11:50:40)
;
_exptl_crystal_colour 'dark red'
_exptl_crystal_density_diffrn 1.619
_exptl_crystal_density_meas ?
_exptl_crystal_density_method 'not measured'
_exptl_crystal_description prism
_exptl_crystal_F_000 1784
_exptl_crystal_size_max 0.35
_exptl_crystal_size_mid 0.20
_exptl_crystal_size_min 0.20
_refine_diff_density_max 2.234
_refine_diff_density_min -1.149
_refine_diff_density_rms 0.096
_refine_ls_extinction_method none
_refine_ls_goodness_of_fit_ref 1.051
_refine_ls_hydrogen_treatment constr
_refine_ls_matrix_type full
_refine_ls_number_parameters 480
_refine_ls_number_reflns 10599
_refine_ls_number_restraints 0
_refine_ls_restrained_S_all 1.051
_refine_ls_R_factor_all 0.0383
_refine_ls_R_factor_gt 0.0316
_refine_ls_shift/su_max 0.003
_refine_ls_shift/su_mean 0.000
_refine_ls_structure_factor_coef Fsqd
_refine_ls_weighting_details 'calc w=1/[\s^2^(Fo^2^)+(0.0372P)^2^+6.9846P] where P=(Fo^2^+2Fc^2^)/3'
_refine_ls_weighting_scheme calc
_refine_ls_wR_factor_gt 0.0803
_refine_ls_wR_factor_ref 0.0845
_reflns_number_gt 9405
_reflns_number_total 10599
_reflns_threshold_expression >2sigma(I)
_cod_data_source_file om5010034_si_002.cif
_cod_data_source_block saintz
_cod_depositor_comments
;
The following automatic conversions were performed:

'_exptl_crystal_density_meas' value 'not measured' was changed to '?'
- the value is perceived as not measured.

Automatic conversion script
Id: cif_fix_values 3008 2015-01-20 13:52:24Z robertas 

 Adding full bibliography for 4084839--4084842.cif.
;
_cod_original_cell_volume 3644.25(11)
_cod_original_sg_symbol_H-M 'P 21/c'
_cod_database_code 4084842

loop_
_symmetry_equiv_pos_as_xyz
'x, y, z'
'-x, y+1/2, -z+1/2'
'-x, -y, -z'
'x, -y-1/2, z-1/2'

loop_
_atom_site_label
_atom_site_type_symbol
_atom_site_fract_x
_atom_site_fract_y
_atom_site_fract_z
_atom_site_U_iso_or_equiv
_atom_site_adp_type
_atom_site_occupancy
_atom_site_symmetry_multiplicity
_atom_site_calc_flag
_atom_site_refinement_flags
Br Br 0.40652(2) 0.905295(16) 0.071447(13) 0.02746(6) Uani 1 1 d .
Pd Pd 0.265770(11) 0.706230(10) 0.316415(8) 0.01223(4) Uani 1 1 d .
C1 C 0.37274(15) 0.64450(13) 0.26726(11) 0.0138(3) Uani 1 1 d .
C2 C 0.29149(15) 0.58335(13) 0.26210(11) 0.0143(3) Uani 1 1 d .
C3 C 0.20260(15) 0.62300(13) 0.21131(11) 0.0156(4) Uani 1 1 d .
C3A C 0.23369(16) 0.69510(13) 0.16799(11) 0.0158(4) Uani 1 1 d .
C4 C 0.17874(17) 0.74690(14) 0.10711(12) 0.0188(4) Uani 1 1 d .
H4 H 0.1085 0.7382 0.0861 0.023 Uiso 1 1 calc R
C5 C 0.22731(18) 0.81345(14) 0.07577(12) 0.0201(4) Uani 1 1 d .
C6 C 0.33126(18) 0.82221(14) 0.10995(12) 0.0200(4) Uani 1 1 d .
C7 C 0.38784(16) 0.77181(14) 0.17309(12) 0.0174(4) Uani 1 1 d .
H7 H 0.4578 0.7814 0.1953 0.021 Uiso 1 1 calc R
C7A C 0.33823(15) 0.70764(13) 0.20196(11) 0.0146(3) Uani 1 1 d .
C8 C 0.10048(16) 0.58189(15) 0.18559(13) 0.0214(4) Uani 1 1 d .
H8A H 0.0955 0.5393 0.1438 0.032 Uiso 1 1 calc R
H8B H 0.0503 0.6296 0.1677 0.032 Uiso 1 1 calc R
H8C H 0.0887 0.5498 0.2285 0.032 Uiso 1 1 calc R
C10 C 0.48186(15) 0.62909(14) 0.30998(11) 0.0156(4) Uani 1 1 d .
H10A H 0.4879 0.5904 0.3551 0.019 Uiso 1 1 calc R
H10B H 0.5141 0.6878 0.3287 0.019 Uiso 1 1 calc R
C11 C 0.53634(15) 0.58445(14) 0.26024(11) 0.0159(4) Uani 1 1 d .
C12 C 0.60489(16) 0.63321(15) 0.23547(12) 0.0194(4) Uani 1 1 d .
H12 H 0.6170 0.6949 0.2495 0.023 Uiso 1 1 calc R
C13 C 0.65583(17) 0.59278(16) 0.19049(13) 0.0216(4) Uani 1 1 d .
H13 H 0.7018 0.6271 0.1735 0.026 Uiso 1 1 calc R
C14 C 0.63955(17) 0.50250(16) 0.17044(12) 0.0220(4) Uani 1 1 d .
H14 H 0.6745 0.4745 0.1400 0.026 Uiso 1 1 calc R
C15 C 0.57152(17) 0.45316(15) 0.19534(13) 0.0214(4) Uani 1 1 d .
H15 H 0.5606 0.3911 0.1822 0.026 Uiso 1 1 calc R
C16 C 0.51941(16) 0.49400(14) 0.23921(12) 0.0185(4) Uani 1 1 d .
H16 H 0.4721 0.4601 0.2549 0.022 Uiso 1 1 calc R
C21 C 0.29626(15) 0.49735(13) 0.30432(11) 0.0151(3) Uani 1 1 d .
C22 C 0.32910(18) 0.49467(15) 0.38412(12) 0.0218(4) Uani 1 1 d .
H22 H 0.3497 0.5488 0.4125 0.026 Uiso 1 1 calc R
C23 C 0.3318(2) 0.41316(16) 0.42233(13) 0.0266(5) Uani 1 1 d .
H23 H 0.3538 0.4119 0.4767 0.032 Uiso 1 1 calc R
C24 C 0.30230(19) 0.33363(15) 0.38125(13) 0.0245(4) Uani 1 1 d .
H24 H 0.3033 0.2780 0.4072 0.029 Uiso 1 1 calc R
C25 C 0.27149(17) 0.33635(15) 0.30196(13) 0.0218(4) Uani 1 1 d .
H25 H 0.2527 0.2820 0.2737 0.026 Uiso 1 1 calc R
C26 C 0.26772(17) 0.41744(14) 0.26345(12) 0.0191(4) Uani 1 1 d .
H26 H 0.2456 0.4184 0.2091 0.023 Uiso 1 1 calc R
C31 C 0.0127(2) 0.93657(16) -0.07669(13) 0.0281(5) Uani 1 1 d .
C32 C -0.0917(2) 0.93173(18) -0.10007(15) 0.0346(6) Uani 1 1 d .
H32 H -0.1232 0.8883 -0.0774 0.041 Uiso 1 1 calc R
C33 C -0.1502(2) 0.9896(2) -0.15600(16) 0.0412(7) Uani 1 1 d .
H33 H -0.2211 0.9857 -0.1713 0.049 Uiso 1 1 calc R
C34 C -0.1041(3) 1.0531(2) -0.18939(16) 0.0453(8) Uani 1 1 d .
H34 H -0.1436 1.0922 -0.2281 0.054 Uiso 1 1 calc R
C35 C -0.0019(3) 1.0594(2) -0.16664(19) 0.0499(9) Uani 1 1 d .
H35 H 0.0289 1.1035 -0.1893 0.060 Uiso 1 1 calc R
C36 C 0.0575(3) 1.0017(2) -0.11035(17) 0.0396(7) Uani 1 1 d .
H36 H 0.1284 1.0067 -0.0950 0.048 Uiso 1 1 calc R
C37 C 0.1703(2) 0.87029(16) 0.01171(13) 0.0252(5) Uani 1 1 d .
H37 H 0.2074 0.9067 -0.0121 0.030 Uiso 1 1 calc R
C38 C 0.0707(2) 0.87546(16) -0.01608(13) 0.0264(5) Uani 1 1 d .
H38 H 0.0338 0.8358 0.0054 0.032 Uiso 1 1 calc R
N41 N 0.34202(13) 0.78327(11) 0.41329(10) 0.0141(3) Uani 1 1 d .
C42 C 0.28228(16) 0.83275(13) 0.44310(11) 0.0158(4) Uani 1 1 d .
C43 C 0.32199(18) 0.88952(14) 0.50573(12) 0.0205(4) Uani 1 1 d .
H43 H 0.2790 0.9237 0.5259 0.025 Uiso 1 1 calc R
C44 C 0.42477(19) 0.89550(16) 0.53819(13) 0.0240(4) Uani 1 1 d .
H44 H 0.4531 0.9342 0.5807 0.029 Uiso 1 1 calc R
C45 C 0.48593(17) 0.84458(16) 0.50810(13) 0.0229(4) Uani 1 1 d .
H45 H 0.5567 0.8478 0.5295 0.027 Uiso 1 1 calc R
C46 C 0.44180(16) 0.78897(14) 0.44623(12) 0.0180(4) Uani 1 1 d .
H46 H 0.4837 0.7533 0.4262 0.022 Uiso 1 1 calc R
N51 N 0.14744(13) 0.76171(12) 0.34642(10) 0.0164(3) Uani 1 1 d .
C52 C 0.17375(16) 0.82170(14) 0.40506(12) 0.0162(4) Uani 1 1 d .
C53 C 0.10223(17) 0.86756(15) 0.42833(13) 0.0216(4) Uani 1 1 d .
H53 H 0.1218 0.9109 0.4683 0.026 Uiso 1 1 calc R
C54 C 0.00204(18) 0.84901(17) 0.39226(15) 0.0263(5) Uani 1 1 d .
H54 H -0.0481 0.8794 0.4073 0.032 Uiso 1 1 calc R
C55 C -0.02426(17) 0.78580(18) 0.33404(15) 0.0270(5) Uani 1 1 d .
H55 H -0.0926 0.7711 0.3095 0.032 Uiso 1 1 calc R
C56 C 0.05051(16) 0.74422(17) 0.31206(13) 0.0227(4) Uani 1 1 d .
H56 H 0.0322 0.7019 0.2712 0.027 Uiso 1 1 calc R
S S 0.19268(5) 0.36860(4) 0.00015(4) 0.02749(12) Uani 1 1 d .
O1 O 0.10702(17) 0.31117(16) -0.03299(12) 0.0425(5) Uani 1 1 d .
O2 O 0.25425(18) 0.38777(16) -0.04726(13) 0.0427(5) Uani 1 1 d .
O3 O 0.17647(16) 0.44428(12) 0.04448(12) 0.0347(4) Uani 1 1 d .
C99 C 0.27385(19) 0.29886(19) 0.07440(15) 0.0295(5) Uani 1 1 d .
F1 F 0.30427(16) 0.22325(13) 0.04731(10) 0.0481(5) Uani 1 1 d .
F2 F 0.35770(13) 0.34125(15) 0.11564(11) 0.0460(4) Uani 1 1 d .
F3 F 0.22795(12) 0.27017(11) 0.12426(9) 0.0327(3) Uani 1 1 d .

loop_
_atom_site_aniso_label
_atom_site_aniso_U_11
_atom_site_aniso_U_22
_atom_site_aniso_U_33
_atom_site_aniso_U_23
_atom_site_aniso_U_13
_atom_site_aniso_U_12
Br 0.04285(14) 0.02245(11) 0.01909(11) 0.00320(8) 0.01266(10) -0.00872(9)
Pd 0.01392(7) 0.01182(7) 0.01227(7) -0.00005(5) 0.00601(5) 0.00171(5)
C1 0.0176(9) 0.0127(8) 0.0126(8) -0.0010(6) 0.0070(7) 0.0019(7)
C2 0.0187(9) 0.0131(8) 0.0126(8) -0.0006(6) 0.0071(7) 0.0008(7)
C3 0.0194(9) 0.0138(8) 0.0140(8) -0.0005(7) 0.0058(7) 0.0003(7)
C3A 0.0216(9) 0.0138(8) 0.0134(8) -0.0002(7) 0.0076(7) 0.0018(7)
C4 0.0237(10) 0.0175(9) 0.0145(9) 0.0009(7) 0.0051(7) 0.0028(8)
C5 0.0317(11) 0.0150(9) 0.0137(9) 0.0010(7) 0.0074(8) 0.0039(8)
C6 0.0326(11) 0.0135(9) 0.0172(9) 0.0009(7) 0.0127(8) -0.0007(8)
C7 0.0231(10) 0.0151(9) 0.0159(9) -0.0009(7) 0.0091(8) 0.0004(7)
C7A 0.0207(9) 0.0127(8) 0.0115(8) -0.0007(6) 0.0068(7) 0.0019(7)
C8 0.0200(10) 0.0203(10) 0.0216(10) 0.0003(8) 0.0036(8) -0.0022(8)
C10 0.0166(9) 0.0169(9) 0.0143(8) -0.0008(7) 0.0066(7) 0.0022(7)
C11 0.0171(9) 0.0171(9) 0.0144(8) -0.0005(7) 0.0061(7) 0.0034(7)
C12 0.0208(10) 0.0180(9) 0.0216(10) -0.0021(8) 0.0097(8) 0.0005(8)
C13 0.0210(10) 0.0251(11) 0.0223(10) -0.0006(8) 0.0119(8) 0.0017(8)
C14 0.0236(10) 0.0265(11) 0.0178(9) -0.0022(8) 0.0094(8) 0.0077(8)
C15 0.0284(11) 0.0164(9) 0.0205(10) -0.0019(8) 0.0092(8) 0.0043(8)
C16 0.0221(10) 0.0171(9) 0.0180(9) 0.0000(7) 0.0087(8) 0.0019(8)
C21 0.0173(9) 0.0138(8) 0.0158(9) 0.0018(7) 0.0073(7) 0.0019(7)
C22 0.0332(11) 0.0172(9) 0.0164(9) 0.0008(7) 0.0098(8) 0.0011(8)
C23 0.0436(14) 0.0210(10) 0.0163(10) 0.0042(8) 0.0108(9) 0.0011(10)
C24 0.0341(12) 0.0167(10) 0.0240(11) 0.0051(8) 0.0111(9) 0.0012(9)
C25 0.0259(10) 0.0143(9) 0.0245(10) -0.0008(8) 0.0069(8) 0.0006(8)
C26 0.0238(10) 0.0156(9) 0.0169(9) -0.0008(7) 0.0050(8) 0.0000(8)
C31 0.0427(14) 0.0212(10) 0.0163(10) 0.0006(8) 0.0034(9) 0.0098(10)
C32 0.0446(15) 0.0240(11) 0.0247(12) -0.0014(9) -0.0038(11) 0.0037(11)
C33 0.0465(16) 0.0343(14) 0.0266(13) -0.0039(11) -0.0114(12) 0.0101(12)
C34 0.067(2) 0.0387(15) 0.0211(12) 0.0063(11) 0.0010(13) 0.0246(15)
C35 0.069(2) 0.0480(18) 0.0379(16) 0.0255(14) 0.0249(16) 0.0238(17)
C36 0.0478(17) 0.0414(15) 0.0328(14) 0.0178(12) 0.0173(12) 0.0180(13)
C37 0.0402(13) 0.0193(10) 0.0163(9) 0.0045(8) 0.0092(9) 0.0041(9)
C38 0.0400(13) 0.0193(10) 0.0178(10) 0.0036(8) 0.0060(9) 0.0068(9)
N41 0.0179(8) 0.0129(7) 0.0132(7) 0.0007(6) 0.0073(6) 0.0012(6)
C42 0.0216(9) 0.0130(8) 0.0163(9) 0.0012(7) 0.0112(7) 0.0010(7)
C43 0.0295(11) 0.0164(9) 0.0198(10) -0.0027(7) 0.0137(8) 0.0008(8)
C44 0.0312(12) 0.0228(10) 0.0193(10) -0.0054(8) 0.0100(9) -0.0031(9)
C45 0.0230(10) 0.0262(11) 0.0193(10) -0.0036(8) 0.0065(8) -0.0023(8)
C46 0.0187(9) 0.0202(9) 0.0167(9) -0.0010(7) 0.0076(7) 0.0002(7)
N51 0.0170(8) 0.0165(8) 0.0181(8) 0.0030(6) 0.0089(6) 0.0032(6)
C52 0.0205(9) 0.0139(8) 0.0178(9) 0.0036(7) 0.0111(7) 0.0037(7)
C53 0.0262(11) 0.0180(10) 0.0263(11) 0.0022(8) 0.0166(9) 0.0052(8)
C54 0.0255(11) 0.0251(11) 0.0349(12) 0.0075(9) 0.0190(10) 0.0101(9)
C55 0.0174(10) 0.0341(13) 0.0306(12) 0.0037(10) 0.0092(9) 0.0045(9)
C56 0.0186(10) 0.0277(11) 0.0222(10) 0.0011(8) 0.0070(8) 0.0020(8)
S 0.0315(3) 0.0269(3) 0.0291(3) 0.0049(2) 0.0167(2) 0.0036(2)
O1 0.0404(11) 0.0479(12) 0.0338(11) -0.0003(9) 0.0039(9) -0.0030(10)
O2 0.0550(13) 0.0450(12) 0.0425(12) 0.0081(9) 0.0359(11) 0.0068(10)
O3 0.0465(11) 0.0219(8) 0.0485(11) 0.0046(8) 0.0332(10) 0.0032(8)
C99 0.0283(12) 0.0394(14) 0.0250(11) -0.0076(10) 0.0143(9) 0.0011(10)
F1 0.0661(12) 0.0460(10) 0.0346(9) -0.0003(8) 0.0195(9) 0.0297(9)
F2 0.0276(8) 0.0618(12) 0.0468(10) -0.0070(9) 0.0091(7) -0.0040(8)
F3 0.0399(8) 0.0351(8) 0.0272(7) 0.0030(6) 0.0164(7) 0.0040(7)

loop_
_atom_type_symbol
_atom_type_description
_atom_type_scat_dispersion_real
_atom_type_scat_dispersion_imag
_atom_type_scat_source
C C 0.0033 0.0016 'International Tables Vol C Tables 4.2.6.8 and 6.1.1.4'
H H 0.0000 0.0000 'International Tables Vol C Tables 4.2.6.8 and 6.1.1.4'
N N 0.0061 0.0033 'International Tables Vol C Tables 4.2.6.8 and 6.1.1.4'
O O 0.0106 0.0060 'International Tables Vol C Tables 4.2.6.8 and 6.1.1.4'
F F 0.0171 0.0103 'International Tables Vol C Tables 4.2.6.8 and 6.1.1.4'
S S 0.1246 0.1234 'International Tables Vol C Tables 4.2.6.8 and 6.1.1.4'
Br Br -0.2901 2.4595 'International Tables Vol C Tables 4.2.6.8 and 6.1.1.4'
Pd Pd -0.9988 1.0072 'International Tables Vol C Tables 4.2.6.8 and 6.1.1.4'

loop_
_geom_angle_atom_site_label_1
_geom_angle_atom_site_label_2
_geom_angle_atom_site_label_3
_geom_angle
N51 Pd N41 78.35(7)
N51 Pd C2 136.05(7)
N41 Pd C2 137.19(7)
N51 Pd C1 171.01(7)
N41 Pd C1 110.10(7)
C2 Pd C1 38.62(7)
N51 Pd C3 108.37(7)
N41 Pd C3 173.13(7)
C2 Pd C3 38.00(7)
C1 Pd C3 63.11(7)
N51 Pd C7A 139.39(6)
N41 Pd C7A 117.04(6)
C2 Pd C7A 57.89(7)
C1 Pd C7A 34.40(6)
C3 Pd C7A 56.96(7)
N51 Pd C3A 114.30(7)
N41 Pd C3A 142.10(6)
C2 Pd C3A 57.66(7)
C1 Pd C3A 57.20(7)
C3 Pd C3A 34.17(7)
C7A Pd C3A 31.35(6)
C2 C1 C7A 107.08(17)
C2 C1 C10 126.75(17)
C7A C1 C10 122.64(17)
C2 C1 Pd 69.66(11)
C7A C1 Pd 88.89(12)
C10 C1 Pd 124.71(13)
C3 C2 C1 107.38(17)
C3 C2 C21 125.49(18)
C1 C2 C21 127.05(18)
C3 C2 Pd 73.59(11)
C1 C2 Pd 71.72(11)
C21 C2 Pd 117.79(13)
C2 C3 C3A 107.55(17)
C2 C3 C8 126.59(18)
C3A C3 C8 122.83(18)
C2 C3 Pd 68.42(11)
C3A C3 Pd 88.00(12)
C8 C3 Pd 125.47(14)
C4 C3A C7A 121.61(19)
C4 C3A C3 130.9(2)
C7A C3A C3 107.43(17)
C4 C3A Pd 132.77(14)
C7A C3A Pd 73.76(11)
C3 C3A Pd 57.82(10)
C3A C4 C5 119.9(2)
C6 C5 C4 116.68(19)
C6 C5 C37 122.4(2)
C4 C5 C37 120.9(2)
C7 C6 C5 124.2(2)
C7 C6 Br 114.63(17)
C5 C6 Br 121.17(16)
C7A C7 C6 117.5(2)
C7 C7A C3A 120.08(18)
C7 C7A C1 132.18(19)
C3A C7A C1 107.73(17)
C7 C7A Pd 133.58(14)
C3A C7A Pd 74.89(11)
C1 C7A Pd 56.71(9)
C1 C10 C11 112.15(16)
C12 C11 C16 118.83(19)
C12 C11 C10 120.45(18)
C16 C11 C10 120.72(18)
C13 C12 C11 120.9(2)
C14 C13 C12 120.0(2)
C13 C14 C15 119.4(2)
C16 C15 C14 120.6(2)
C15 C16 C11 120.3(2)
C26 C21 C22 119.26(19)
C26 C21 C2 119.25(18)
C22 C21 C2 121.49(18)
C23 C22 C21 120.3(2)
C24 C23 C22 120.2(2)
C25 C24 C23 119.3(2)
C24 C25 C26 120.8(2)
C25 C26 C21 120.1(2)
C32 C31 C36 118.5(2)
C32 C31 C38 118.8(2)
C36 C31 C38 122.7(3)
C33 C32 C31 121.1(3)
C32 C33 C34 119.5(3)
C35 C34 C33 120.3(3)
C34 C35 C36 120.6(3)
C35 C36 C31 120.0(3)
C38 C37 C5 125.7(2)
C37 C38 C31 126.3(2)
C46 N41 C42 118.49(18)
C46 N41 Pd 126.63(14)
C42 N41 Pd 114.87(14)
N41 C42 C43 121.54(19)
N41 C42 C52 115.48(18)
C43 C42 C52 122.98(18)
C44 C43 C42 119.2(2)
C43 C44 C45 119.4(2)
C46 C45 C44 118.6(2)
N41 C46 C45 122.8(2)
C56 N51 C52 119.02(18)
C56 N51 Pd 125.55(15)
C52 N51 Pd 115.42(14)
N51 C52 C53 121.5(2)
N51 C52 C42 115.59(17)
C53 C52 C42 122.9(2)
C54 C53 C52 118.9(2)
C55 C54 C53 119.3(2)
C54 C55 C56 119.0(2)
N51 C56 C55 122.2(2)
O2 S O1 116.25(14)
O2 S O3 115.01(13)
O1 S O3 115.77(13)
O2 S C99 102.34(13)
O1 S C99 103.20(13)
O3 S C99 100.97(12)
F2 C99 F3 106.7(2)
F2 C99 F1 105.8(2)
F3 C99 F1 105.5(2)
F2 C99 S 113.3(2)
F3 C99 S 111.80(17)
F1 C99 S 113.16(18)

loop_
_geom_bond_atom_site_label_1
_geom_bond_atom_site_label_2
_geom_bond_distance
Br C6 1.901(2)
Pd N51 2.0836(17)
Pd N41 2.1040(17)
Pd C2 2.1609(19)
Pd C1 2.1884(19)
Pd C3 2.229(2)
Pd C7A 2.6174(19)
Pd C3A 2.632(2)
C1 C2 1.439(3)
C1 C7A 1.479(3)
C1 C10 1.506(3)
C2 C3 1.431(3)
C2 C21 1.482(3)
C3 C3A 1.479(3)
C3 C8 1.494(3)
C3A C4 1.377(3)
C3A C7A 1.418(3)
C4 C5 1.422(3)
C5 C6 1.405(3)
C5 C37 1.465(3)
C6 C7 1.399(3)
C7 C7A 1.381(3)
C10 C11 1.520(3)
C11 C12 1.393(3)
C11 C16 1.393(3)
C12 C13 1.391(3)
C13 C14 1.386(3)
C14 C15 1.393(3)
C15 C16 1.390(3)
C21 C26 1.391(3)
C21 C22 1.395(3)
C22 C23 1.391(3)
C23 C24 1.390(3)
C24 C25 1.387(3)
C25 C26 1.387(3)
C31 C32 1.397(4)
C31 C36 1.400(4)
C31 C38 1.468(3)
C32 C33 1.392(4)
C33 C34 1.392(5)
C34 C35 1.369(5)
C35 C36 1.399(4)
C37 C38 1.334(4)
N41 C46 1.346(3)
N41 C42 1.356(2)
C42 C43 1.394(3)
C42 C52 1.476(3)
C43 C44 1.384(3)
C44 C45 1.385(3)
C45 C46 1.384(3)
N51 C56 1.336(3)
N51 C52 1.356(3)
C52 C53 1.390(3)
C53 C54 1.384(3)
C54 C55 1.383(4)
C55 C56 1.386(3)
S O2 1.441(2)
S O1 1.444(2)
S O3 1.446(2)
S C99 1.804(3)
C99 F2 1.341(3)
C99 F3 1.348(3)
C99 F1 1.349(3)
